data_2218272
loop_
_publ_author_name
'Nadeem, Shafqat'
'Khawar Rauf, M.'
'Ebihara, Masahiro'
'Tirmizi, Syed Ahmed'
'Ahmad, Saeed'

_publ_section_title
;
 Tetrakis(thiourea-\k<i>S</i>)palladium(II) dithiocyanate
;
_journal_coeditor_code WM2176
_journal_issue 5
_journal_name_full 'Acta Crystallographica Section E'
_journal_page_first m698
_journal_page_last m699
_journal_paper_doi 10.1107/S160053680801088X
_journal_volume 64
_journal_year 2008
_chemical_formula_iupac '[Pd (C H4 N2 S)4] (S C N)2'
_chemical_formula_moiety 'C4 H16 N8 Pd S4 2+, 2(S C N -)'
_chemical_formula_sum 'C6 H16 N10 Pd S6'
_chemical_formula_weight 527.05
_chemical_name_systematic
;
Tetrakis(thiourea-\k<i>S</i>)palladium(II) dithiocyanate
;
_space_group_IT_number 14
_symmetry_cell_setting monoclinic
_symmetry_space_group_name_Hall '-P 2ybc'
_symmetry_space_group_name_H-M 'P 1 21/c 1'
_atom_sites_solution_hydrogens geom
_atom_sites_solution_primary direct
_atom_sites_solution_secondary difmap
_audit_creation_method SHELXL-97
_cell_angle_alpha 90.00
_cell_angle_beta 91.12(5)
_cell_angle_gamma 90.00
_cell_formula_units_Z 2
_cell_length_a 8.136(3)
_cell_length_b 12.966(5)
_cell_length_c 8.810(3)
_cell_measurement_reflns_used 3103
_cell_measurement_temperature 123(2)
_cell_measurement_theta_max 27.5
_cell_measurement_theta_min 3.4
_cell_volume 929.2(6)
_computing_cell_refinement 'CrystalClear (Molecular Structure Corporation & Rigaku, 2001)'
_computing_data_collection 'CrystalClear (Molecular Structure Corporation & Rigaku, 2001)'
_computing_data_reduction 'TEXSAN (Molecular Structure Corporation & Rigaku, 2004)'
_computing_molecular_graphics 'ORTEPII (Johnson, 1976)'
_computing_publication_material
;
SHELXL97  (Sheldrick, 2008) and TEXSAN (Molecular Structure Corporation
&
Rigaku, 2004)
;
_computing_structure_refinement 'SHELXL97 (Sheldrick, 2008)'
_computing_structure_solution 'SIR97 (Altomare <i>et al.</i>,  1999)'
_diffrn_ambient_temperature 123(2)
_diffrn_measured_fraction_theta_full 0.993
_diffrn_measured_fraction_theta_max 0.993
_diffrn_measurement_device_type 'Rigaku/MSC Mercury CCD'
_diffrn_measurement_method \w
_diffrn_radiation_monochromator graphite
_diffrn_radiation_source 'fine-focus sealed tube'
_diffrn_radiation_type MoK\a
_diffrn_radiation_wavelength 0.71070
_diffrn_reflns_av_R_equivalents 0.0253
_diffrn_reflns_av_sigmaI/netI 0.0206
_diffrn_reflns_limit_h_max 10
_diffrn_reflns_limit_h_min -8
_diffrn_reflns_limit_k_max 13
_diffrn_reflns_limit_k_min -16
_diffrn_reflns_limit_l_max 11
_diffrn_reflns_limit_l_min -11
_diffrn_reflns_number 7301
_diffrn_reflns_theta_full 27.48
_diffrn_reflns_theta_max 27.48
_diffrn_reflns_theta_min 3.90
_exptl_absorpt_coefficient_mu 1.685
_exptl_absorpt_correction_T_max 0.7082
_exptl_absorpt_correction_T_min 0.6319
_exptl_absorpt_correction_type integration
_exptl_absorpt_process_details '(NUMABS; Higashi, 1999)'
_exptl_crystal_colour Orange
_exptl_crystal_density_diffrn 1.884
_exptl_crystal_density_method 'not measured'
_exptl_crystal_description Prism
_exptl_crystal_F_000 528
_exptl_crystal_size_max 0.30
_exptl_crystal_size_mid 0.25
_exptl_crystal_size_min 0.22
_refine_diff_density_max 0.660
_refine_diff_density_min -0.484
_refine_ls_extinction_method none
_refine_ls_goodness_of_fit_ref 1.351
_refine_ls_hydrogen_treatment constr
_refine_ls_matrix_type full
_refine_ls_number_parameters 106
_refine_ls_number_reflns 2117
_refine_ls_number_restraints 0
_refine_ls_restrained_S_all 1.351
_refine_ls_R_factor_all 0.0241
_refine_ls_R_factor_gt 0.0217
_refine_ls_shift/su_max 0.001
_refine_ls_shift/su_mean 0.000
_refine_ls_structure_factor_coef Fsqd
_refine_ls_weighting_details 'calc w=1/[\s^2^(Fo^2^)+0.6382P] where P=(Fo^2^+2Fc^2^)/3'
_refine_ls_weighting_scheme calc
_refine_ls_wR_factor_gt 0.0420
_refine_ls_wR_factor_ref 0.0425
_reflns_number_gt 2040
_reflns_number_total 2117
_reflns_threshold_expression I>2\s(I)
_cod_data_source_file wm2176.cif
_cod_data_source_block I
_cod_original_cell_volume 929.3(6)
_cod_original_sg_symbol_H-M 'P 21/c'
_cod_database_code 2218272
_cod_database_fobs_code 2218272

loop_
_symmetry_equiv_pos_as_xyz
'x, y, z'
'-x, y+1/2, -z+1/2'
'-x, -y, -z'
'x, -y-1/2, z-1/2'

loop_
_atom_site_type_symbol
_atom_site_label
_atom_site_fract_x
_atom_site_fract_y
_atom_site_fract_z
_atom_site_U_iso_or_equiv
_atom_site_adp_type
_atom_site_calc_flag
_atom_site_refinement_flags
_atom_site_occupancy
Pd Pd1 0.0000 0.5000 0.5000 0.00900(6) Uani d S 1
S S1 -0.19061(6) 0.37251(3) 0.56476(5) 0.01265(10) Uani d . 1
C C1 -0.1354(2) 0.26304(14) 0.4664(2) 0.0140(4) Uani d . 1
N N1 -0.0189(2) 0.26297(13) 0.36425(19) 0.0197(4) Uani d . 1
H H1A 0.0068 0.2054 0.3175 0.024 Uiso calc R 1
H H1B 0.0332 0.3205 0.3429 0.024 Uiso calc R 1
N N2 -0.2134(2) 0.17612(13) 0.49809(19) 0.0199(4) Uani d . 1
H H2A -0.1874 0.1187 0.4511 0.024 Uiso calc R 1
H H2B -0.2911 0.1759 0.5661 0.024 Uiso calc R 1
S S2 0.13159(6) 0.47003(4) 0.73312(5) 0.01300(10) Uani d . 1
C C2 0.3204(2) 0.41505(14) 0.7012(2) 0.0141(4) Uani d . 1
N N3 0.3774(2) 0.39827(14) 0.56415(18) 0.0201(4) Uani d . 1
H H3A 0.4743 0.3693 0.5534 0.024 Uiso calc R 1
H H3B 0.3184 0.4160 0.4835 0.024 Uiso calc R 1
N N4 0.4105(2) 0.38793(14) 0.82155(19) 0.0219(4) Uani d . 1
H H4A 0.5073 0.3591 0.8096 0.026 Uiso calc R 1
H H4B 0.3736 0.3988 0.9134 0.026 Uiso calc R 1
S S3 0.22933(7) 0.42269(4) 0.17265(6) 0.02044(12) Uani d . 1
C C3 0.4076(3) 0.36611(15) 0.2055(2) 0.0186(4) Uani d . 1
N N5 0.5334(2) 0.32525(15) 0.2287(2) 0.0260(4) Uani d . 1

loop_
_atom_site_aniso_label
_atom_site_aniso_U_11
_atom_site_aniso_U_22
_atom_site_aniso_U_33
_atom_site_aniso_U_12
_atom_site_aniso_U_13
_atom_site_aniso_U_23
Pd1 0.00878(10) 0.00771(9) 0.01049(9) 0.00000(7) -0.00061(7) 0.00047(7)
S1 0.0121(2) 0.0103(2) 0.0156(2) -0.00127(17) 0.00147(17) -0.00054(16)
C1 0.0152(10) 0.0128(9) 0.0137(9) -0.0004(7) -0.0027(7) 0.0001(7)
N1 0.0228(10) 0.0129(8) 0.0238(9) -0.0030(7) 0.0077(7) -0.0057(6)
N2 0.0248(10) 0.0115(8) 0.0236(9) -0.0039(7) 0.0073(7) -0.0027(7)
S2 0.0111(2) 0.0163(2) 0.0115(2) 0.00134(17) -0.00052(16) 0.00123(16)
C2 0.0126(9) 0.0124(9) 0.0172(9) -0.0010(7) -0.0007(7) 0.0011(7)
N3 0.0166(9) 0.0275(9) 0.0162(8) 0.0096(7) 0.0005(7) 0.0019(7)
N4 0.0170(9) 0.0309(10) 0.0176(8) 0.0108(8) -0.0040(7) 0.0005(7)
S3 0.0193(3) 0.0202(2) 0.0220(2) 0.0026(2) 0.0054(2) 0.00404(19)
C3 0.0235(12) 0.0183(10) 0.0144(9) -0.0049(8) 0.0061(8) -0.0029(7)
N5 0.0232(11) 0.0256(9) 0.0292(10) 0.0018(8) 0.0031(8) -0.0007(8)

loop_
_atom_type_symbol
_atom_type_description
_atom_type_scat_dispersion_real
_atom_type_scat_dispersion_imag
_atom_type_scat_source
C C 0.0033 0.0016 'International Tables Vol C Tables 4.2.6.8 and 6.1.1.4'
H H 0.0000 0.0000 'International Tables Vol C Tables 4.2.6.8 and 6.1.1.4'
N N 0.0061 0.0033 'International Tables Vol C Tables 4.2.6.8 and 6.1.1.4'
S S 0.1246 0.1234 'International Tables Vol C Tables 4.2.6.8 and 6.1.1.4'
Pd Pd -0.9988 1.0072 'International Tables Vol C Tables 4.2.6.8 and 6.1.1.4'

loop_
_geom_angle_atom_site_label_1
_geom_angle_atom_site_label_2
_geom_angle_atom_site_label_3
_geom_angle_site_symmetry_1
_geom_angle_site_symmetry_3
_geom_angle
_geom_angle_publ_flag
S2 Pd1 S2 . 3_566 180.0 y
S2 Pd1 S1 . . 87.86(3) y
S2 Pd1 S1 3_566 . 92.14(3) y
S2 Pd1 S1 . 3_566 92.14(3) ?
S2 Pd1 S1 3_566 3_566 87.86(3) ?
S1 Pd1 S1 . 3_566 180.0 ?
C1 S1 Pd1 . . 106.11(7) ?
N1 C1 N2 . . 119.74(17) ?
N1 C1 S1 . . 122.68(15) ?
N2 C1 S1 . . 117.57(15) ?
C1 N1 H1A . . 120.0 ?
C1 N1 H1B . . 120.0 ?
H1A N1 H1B . . 120.0 ?
C1 N2 H2A . . 120.0 ?
C1 N2 H2B . . 120.0 ?
H2A N2 H2B . . 120.0 ?
C2 S2 Pd1 . . 108.72(7) ?
N3 C2 N4 . . 119.29(18) ?
N3 C2 S2 . . 123.27(15) ?
N4 C2 S2 . . 117.44(15) ?
C2 N3 H3A . . 120.0 ?
C2 N3 H3B . . 120.0 ?
H3A N3 H3B . . 120.0 ?
C2 N4 H4A . . 120.0 ?
C2 N4 H4B . . 120.0 ?
H4A N4 H4B . . 120.0 ?
N5 C3 S3 . . 179.5(2) ?

loop_
_geom_bond_atom_site_label_1
_geom_bond_atom_site_label_2
_geom_bond_site_symmetry_2
_geom_bond_distance
_geom_bond_publ_flag
Pd1 S2 . 2.3302(11) y
Pd1 S2 3_566 2.3302(11) ?
Pd1 S1 . 2.3448(8) y
Pd1 S1 3_566 2.3448(8) ?
S1 C1 . 1.727(2) ?
C1 N1 . 1.320(3) ?
C1 N2 . 1.326(3) ?
N1 H1A . 0.8800 ?
N1 H1B . 0.8800 ?
N2 H2A . 0.8800 ?
N2 H2B . 0.8800 ?
S2 C2 . 1.721(2) ?
C2 N3 . 1.320(3) ?
C2 N4 . 1.325(3) ?
N3 H3A . 0.8800 ?
N3 H3B . 0.8800 ?
N4 H4A . 0.8800 ?
N4 H4B . 0.8800 ?
S3 C3 . 1.646(2) ?
C3 N5 . 1.167(3) ?

loop_
_geom_hbond_atom_site_label_D
_geom_hbond_atom_site_label_H
_geom_hbond_atom_site_label_A
_geom_hbond_site_symmetry_A
_geom_hbond_distance_DH
_geom_hbond_distance_HA
_geom_hbond_distance_DA
_geom_hbond_angle_DHA
N1 H1B S3 . 0.88 2.58 3.369(2) 150.0
N1 H1A S2 4_565 0.88 2.60 3.466(2) 166.4
N2 H2A S3 2_545 0.88 2.78 3.615(2) 158.2
N2 H2B N5 4_466 0.88 2.04 2.922(3) 178.4
N3 H3B S3 . 0.88 2.82 3.645(2) 156.6
N3 H3A S1 1_655 0.88 2.73 3.531(2) 152.5
N4 H4B S3 1_556 0.88 2.61 3.482(2) 172.9
N4 H4A N5 4_566 0.88 2.50 3.056(3) 121.4

loop_
_geom_torsion_atom_site_label_1
_geom_torsion_atom_site_label_2
_geom_torsion_atom_site_label_3
_geom_torsion_atom_site_label_4
_geom_torsion_site_symmetry_1
_geom_torsion
S2 Pd1 S1 C1 . -101.78(7)
S2 Pd1 S1 C1 3_566 78.22(7)
Pd1 S1 C1 N1 . -6.95(19)
Pd1 S1 C1 N2 . 172.15(14)
S1 Pd1 S2 C2 . 112.12(7)
S1 Pd1 S2 C2 3_566 -67.88(7)
Pd1 S2 C2 N3 . 2.44(18)
Pd1 S2 C2 N4 . -176.95(14)
